data_7106941
loop_
_publ_author_name
'Hongli Wang'
'Zhe Li'
'Gangwei Wang'
'Shang-Dong Yang'

_publ_section_title
;
 Silver catalyzed intramolecular cyclization for synthesis of
 3-alkylideneoxindoles via C-H functionalization
;
_journal_name_full Chem.Commun.
_journal_page_first 11336
_journal_paper_doi 10.1039/c1cc14394h
_journal_volume 47
_journal_year 2011
_chemical_formula_sum 'C18 H17 N O3'
_chemical_formula_weight 295.33
_chemical_name_systematic
;
?
;
_space_group_IT_number 14
_symmetry_cell_setting monoclinic
_symmetry_space_group_name_Hall '-P 2yn'
_symmetry_space_group_name_H-M 'P 1 21/n 1'
_atom_sites_solution_hydrogens geom
_atom_sites_solution_primary direct
_atom_sites_solution_secondary difmap
_audit_creation_method SHELXL-97
_cell_angle_alpha 90.00
_cell_angle_beta 97.745(9)
_cell_angle_gamma 90.00
_cell_formula_units_Z 4
_cell_length_a 8.486(4)
_cell_length_b 11.448(5)
_cell_length_c 15.685(7)
_cell_measurement_reflns_used 1729
_cell_measurement_temperature 296(2)
_cell_measurement_theta_max 24.28
_cell_measurement_theta_min 3.00
_cell_volume 1509.9(12)
_computing_cell_refinement 'Bruker SAINT'
_computing_data_collection 'Bruker APEX2'
_computing_data_reduction 'Bruker SAINT'
_computing_molecular_graphics 'Bruker SHELXTL'
_computing_publication_material 'Bruker SHELXTL'
_computing_structure_refinement 'SHELXL-97 (Sheldrick, 2008)'
_computing_structure_solution 'SHELXS-97 (Sheldrick, 2008)'
_diffrn_ambient_temperature 296(2)
_diffrn_measured_fraction_theta_full 0.994
_diffrn_measured_fraction_theta_max 0.994
_diffrn_measurement_device_type 'Bruker APEX-II CCD'
_diffrn_measurement_method '\f and \w scans'
_diffrn_radiation_monochromator graphite
_diffrn_radiation_source 'fine-focus sealed tube'
_diffrn_radiation_type MoK\a
_diffrn_radiation_wavelength 0.71073
_diffrn_reflns_av_R_equivalents 0.0883
_diffrn_reflns_av_sigmaI/netI 0.0951
_diffrn_reflns_limit_h_max 10
_diffrn_reflns_limit_h_min -8
_diffrn_reflns_limit_k_max 13
_diffrn_reflns_limit_k_min -13
_diffrn_reflns_limit_l_max 18
_diffrn_reflns_limit_l_min -18
_diffrn_reflns_number 7225
_diffrn_reflns_theta_full 25.49
_diffrn_reflns_theta_max 25.49
_diffrn_reflns_theta_min 2.21
_exptl_absorpt_coefficient_mu 0.089
_exptl_absorpt_correction_T_max 0.9790
_exptl_absorpt_correction_T_min 0.9696
_exptl_absorpt_correction_type none
_exptl_crystal_density_diffrn 1.299
_exptl_crystal_density_meas 0
_exptl_crystal_density_method 'not measured'
_exptl_crystal_F_000 624
_exptl_crystal_size_max 0.35
_exptl_crystal_size_mid 0.33
_exptl_crystal_size_min 0.24
_refine_diff_density_max 0.228
_refine_diff_density_min -0.316
_refine_diff_density_rms 0.055
_refine_ls_extinction_coef 0.007(2)
_refine_ls_extinction_expression Fc^*^=kFc[1+0.001xFc^2^\l^3^/sin(2\q)]^-1/4^
_refine_ls_extinction_method SHELXL
_refine_ls_goodness_of_fit_ref 1.018
_refine_ls_hydrogen_treatment mixed
_refine_ls_matrix_type full
_refine_ls_number_parameters 203
_refine_ls_number_reflns 2795
_refine_ls_number_restraints 0
_refine_ls_restrained_S_all 1.018
_refine_ls_R_factor_all 0.1629
_refine_ls_R_factor_gt 0.0703
_refine_ls_shift/su_max 0.001
_refine_ls_shift/su_mean 0.000
_refine_ls_structure_factor_coef Fsqd
_refine_ls_weighting_details 'calc w=1/[\s^2^(Fo^2^)+(0.0972P)^2^+0.0000P] where P=(Fo^2^+2Fc^2^)/3'
_refine_ls_weighting_scheme calc
_refine_ls_wR_factor_gt 0.1499
_refine_ls_wR_factor_ref 0.1973
_reflns_number_gt 1376
_reflns_number_total 2795
_reflns_threshold_expression >2sigma(I)
_cod_data_source_file c1cc14394h.txt
_cod_data_source_block p-1
_cod_original_cell_volume 1510.0(12)
_cod_original_sg_symbol_H-M P2(1)/n
_cod_database_code 7106941

loop_
_symmetry_equiv_pos_as_xyz
'x, y, z'
'-x+1/2, y+1/2, -z+1/2'
'-x, -y, -z'
'x-1/2, -y-1/2, z-1/2'

loop_
_atom_site_label
_atom_site_type_symbol
_atom_site_fract_x
_atom_site_fract_y
_atom_site_fract_z
_atom_site_U_iso_or_equiv
_atom_site_adp_type
_atom_site_occupancy
_atom_site_symmetry_multiplicity
_atom_site_calc_flag
_atom_site_refinement_flags
C1 C 0.3283(5) 0.5299(3) 0.7382(3) 0.0654(12) Uani 1 1 d .
H1 H 0.4221 0.4881 0.7525 0.078 Uiso 1 1 calc R
C2 C 0.2332(8) 0.5081(4) 0.6609(3) 0.0827(16) Uani 1 1 d .
H2 H 0.2630 0.4517 0.6235 0.099 Uiso 1 1 calc R
C3 C 0.0949(7) 0.5700(5) 0.6396(3) 0.0834(16) Uani 1 1 d .
H3 H 0.0305 0.5550 0.5880 0.100 Uiso 1 1 calc R
C4 C 0.0522(5) 0.6529(4) 0.6938(3) 0.0725(13) Uani 1 1 d .
H4 H -0.0406 0.6957 0.6791 0.087 Uiso 1 1 calc R
C5 C 0.1461(5) 0.6733(3) 0.7702(2) 0.0527(11) Uani 1 1 d .
H5 H 0.1150 0.7298 0.8072 0.063 Uiso 1 1 calc R
C6 C 0.2848(4) 0.6130(3) 0.7940(2) 0.0439(10) Uani 1 1 d .
C7 C 0.3863(4) 0.6377(3) 0.8779(2) 0.0513(10) Uani 1 1 d .
H7A H 0.4811 0.5896 0.8820 0.062 Uiso 1 1 calc R
H7B H 0.4196 0.7188 0.8788 0.062 Uiso 1 1 calc R
C8 C 0.2716(4) 0.5032(3) 0.98308(19) 0.0386(9) Uani 1 1 d .
C9 C 0.2979(4) 0.3958(3) 0.9493(2) 0.0476(10) Uani 1 1 d .
H9 H 0.3439 0.3896 0.8989 0.057 Uiso 1 1 calc R
C10 C 0.2553(4) 0.2967(3) 0.9910(2) 0.0501(10) Uani 1 1 d .
H10 H 0.2743 0.2232 0.9693 0.060 Uiso 1 1 calc R
C11 C 0.1844(4) 0.3067(3) 1.0652(2) 0.0434(9) Uani 1 1 d .
C12 C 0.1581(4) 0.4159(3) 1.1000(2) 0.0407(9) Uani 1 1 d .
H12 H 0.1131 0.4219 1.1507 0.049 Uiso 1 1 calc R
C13 C 0.1998(4) 0.5148(3) 1.05848(19) 0.0344(8) Uani 1 1 d .
C14 C 0.1888(4) 0.6395(3) 1.07418(19) 0.0395(9) Uani 1 1 d .
C15 C 0.2571(4) 0.6978(3) 1.0052(2) 0.0464(9) Uani 1 1 d .
C16 C 0.1578(6) 0.0999(3) 1.0781(3) 0.0800(14) Uani 1 1 d .
H16A H 0.0982 0.0940 1.0218 0.120 Uiso 1 1 calc R
H16B H 0.1195 0.0430 1.1154 0.120 Uiso 1 1 calc R
H16C H 0.2683 0.0857 1.0746 0.120 Uiso 1 1 calc R
C17 C 0.1270(4) 0.7033(3) 1.1344(2) 0.0458(10) Uani 1 1 d .
C18 C 0.0545(5) 0.6583(3) 1.2084(2) 0.0628(12) Uani 1 1 d .
H18A H 0.1256 0.6715 1.2605 0.094 Uiso 1 1 calc R
H18B H 0.0350 0.5761 1.2012 0.094 Uiso 1 1 calc R
H18C H -0.0441 0.6981 1.2115 0.094 Uiso 1 1 calc R
N1 N 0.3047(3) 0.6153(2) 0.95246(16) 0.0444(8) Uani 1 1 d .
O1 O 0.1395(3) 0.2125(2) 1.11132(16) 0.0632(8) Uani 1 1 d .
O2 O 0.2707(3) 0.8064(2) 0.99561(15) 0.0612(8) Uani 1 1 d .
O3 O 0.1307(4) 0.8203(2) 1.13119(17) 0.0677(8) Uani 1 1 d .
H3A H 0.1656 0.8411 1.0873 0.102 Uiso 1 1 calc R

loop_
_atom_site_aniso_label
_atom_site_aniso_U_11
_atom_site_aniso_U_22
_atom_site_aniso_U_33
_atom_site_aniso_U_23
_atom_site_aniso_U_13
_atom_site_aniso_U_12
C1 0.097(4) 0.059(3) 0.048(2) 0.004(2) 0.038(3) 0.005(2)
C2 0.146(5) 0.061(3) 0.049(3) -0.010(2) 0.046(3) -0.027(3)
C3 0.106(5) 0.095(4) 0.049(3) 0.012(3) 0.009(3) -0.049(3)
C4 0.068(3) 0.086(4) 0.062(3) 0.021(3) 0.005(3) -0.014(3)
C5 0.057(3) 0.055(3) 0.049(2) 0.0068(19) 0.017(2) -0.009(2)
C6 0.050(3) 0.048(2) 0.037(2) 0.0054(17) 0.0192(19) -0.0108(19)
C7 0.050(3) 0.064(3) 0.044(2) 0.0071(18) 0.019(2) -0.0049(19)
C8 0.040(2) 0.041(2) 0.0357(18) -0.0027(16) 0.0109(17) 0.0018(16)
C9 0.054(3) 0.051(3) 0.040(2) -0.0053(18) 0.0168(19) 0.0052(18)
C10 0.059(3) 0.038(2) 0.054(2) -0.0087(18) 0.012(2) 0.0067(18)
C11 0.043(2) 0.035(2) 0.054(2) 0.0005(17) 0.0128(19) -0.0016(16)
C12 0.046(2) 0.036(2) 0.0430(19) -0.0045(16) 0.0192(18) 0.0012(16)
C13 0.039(2) 0.028(2) 0.0369(19) -0.0017(14) 0.0097(16) 0.0023(15)
C14 0.050(2) 0.033(2) 0.0372(19) 0.0025(15) 0.0125(17) -0.0010(16)
C15 0.051(3) 0.045(3) 0.043(2) -0.0021(18) 0.0052(19) 0.0013(18)
C16 0.111(4) 0.029(3) 0.102(3) -0.003(2) 0.023(3) -0.003(2)
C17 0.054(3) 0.031(2) 0.054(2) -0.0031(17) 0.014(2) 0.0020(17)
C18 0.077(3) 0.055(3) 0.063(3) -0.010(2) 0.034(2) 0.000(2)
N1 0.053(2) 0.0446(19) 0.0388(16) 0.0037(14) 0.0174(15) -0.0063(14)
O1 0.086(2) 0.0304(15) 0.0799(18) 0.0020(13) 0.0347(16) -0.0022(13)
O2 0.090(2) 0.0327(17) 0.0631(17) 0.0110(12) 0.0192(15) -0.0062(13)
O3 0.098(2) 0.0334(18) 0.0764(19) -0.0073(12) 0.0289(17) 0.0067(13)

loop_
_atom_type_symbol
_atom_type_description
_atom_type_scat_dispersion_real
_atom_type_scat_dispersion_imag
_atom_type_scat_source
C C 0.0033 0.0016 'International Tables Vol C Tables 4.2.6.8 and 6.1.1.4'
H H 0.0000 0.0000 'International Tables Vol C Tables 4.2.6.8 and 6.1.1.4'
N N 0.0061 0.0033 'International Tables Vol C Tables 4.2.6.8 and 6.1.1.4'
O O 0.0106 0.0060 'International Tables Vol C Tables 4.2.6.8 and 6.1.1.4'

loop_
_geom_angle_atom_site_label_1
_geom_angle_atom_site_label_2
_geom_angle_atom_site_label_3
_geom_angle
C6 C1 C2 120.4(4)
C6 C1 H1 119.8
C2 C1 H1 119.8
C3 C2 C1 119.8(5)
C3 C2 H2 120.1
C1 C2 H2 120.1
C4 C3 C2 120.1(5)
C4 C3 H3 120.0
C2 C3 H3 120.0
C3 C4 C5 119.7(4)
C3 C4 H4 120.1
C5 C4 H4 120.1
C4 C5 C6 122.0(4)
C4 C5 H5 119.0
C6 C5 H5 119.0
C5 C6 C1 117.9(4)
C5 C6 C7 121.0(3)
C1 C6 C7 121.1(4)
N1 C7 C6 113.0(3)
N1 C7 H7A 109.0
C6 C7 H7A 109.0
N1 C7 H7B 109.0
C6 C7 H7B 109.0
H7A C7 H7B 107.8
C9 C8 C13 121.4(3)
C9 C8 N1 129.4(3)
C13 C8 N1 109.2(3)
C8 C9 C10 119.2(3)
C8 C9 H9 120.4
C10 C9 H9 120.4
C9 C10 C11 120.0(3)
C9 C10 H10 120.0
C11 C10 H10 120.0
O1 C11 C10 123.9(3)
O1 C11 C12 115.1(3)
C10 C11 C12 120.9(3)
C13 C12 C11 119.1(3)
C13 C12 H12 120.4
C11 C12 H12 120.4
C12 C13 C8 119.2(3)
C12 C13 C14 134.5(3)
C8 C13 C14 106.2(3)
C17 C14 C13 133.5(3)
C17 C14 C15 120.0(3)
C13 C14 C15 106.5(3)
O2 C15 N1 125.2(3)
O2 C15 C14 126.4(3)
N1 C15 C14 108.4(3)
O1 C16 H16A 109.5
O1 C16 H16B 109.5
H16A C16 H16B 109.5
O1 C16 H16C 109.5
H16A C16 H16C 109.5
H16B C16 H16C 109.5
O3 C17 C14 120.0(3)
O3 C17 C18 113.1(3)
C14 C17 C18 126.9(3)
C17 C18 H18A 109.5
C17 C18 H18B 109.5
H18A C18 H18B 109.5
C17 C18 H18C 109.5
H18A C18 H18C 109.5
H18B C18 H18C 109.5
C15 N1 C8 109.7(3)
C15 N1 C7 125.4(3)
C8 N1 C7 124.8(3)
C11 O1 C16 118.0(3)
C17 O3 H3A 109.5

loop_
_geom_bond_atom_site_label_1
_geom_bond_atom_site_label_2
_geom_bond_distance
C1 C6 1.377(5)
C1 C2 1.385(6)
C1 H1 0.9300
C2 C3 1.373(7)
C2 H2 0.9300
C3 C4 1.356(6)
C3 H3 0.9300
C4 C5 1.366(5)
C4 H4 0.9300
C5 C6 1.372(5)
C5 H5 0.9300
C6 C7 1.499(5)
C7 N1 1.460(4)
C7 H7A 0.9700
C7 H7B 0.9700
C8 C9 1.369(5)
C8 C13 1.408(4)
C8 N1 1.411(4)
C9 C10 1.382(5)
C9 H9 0.9300
C10 C11 1.385(5)
C10 H10 0.9300
C11 O1 1.381(4)
C11 C12 1.395(4)
C12 C13 1.376(4)
C12 H12 0.9300
C13 C14 1.454(4)
C14 C17 1.354(4)
C14 C15 1.456(5)
C15 O2 1.260(4)
C15 N1 1.353(4)
C16 O1 1.407(4)
C16 H16A 0.9600
C16 H16B 0.9600
C16 H16C 0.9600
C17 O3 1.341(4)
C17 C18 1.478(5)
C18 H18A 0.9600
C18 H18B 0.9600
C18 H18C 0.9600
O3 H3A 0.8200

loop_
_geom_torsion_atom_site_label_1
_geom_torsion_atom_site_label_2
_geom_torsion_atom_site_label_3
_geom_torsion_atom_site_label_4
_geom_torsion
C6 C1 C2 C3 0.2(6)
C1 C2 C3 C4 0.6(7)
C2 C3 C4 C5 -1.0(6)
C3 C4 C5 C6 0.7(6)
C4 C5 C6 C1 0.0(5)
C4 C5 C6 C7 179.5(3)
C2 C1 C6 C5 -0.5(5)
C2 C1 C6 C7 -180.0(3)
C5 C6 C7 N1 61.5(4)
C1 C6 C7 N1 -119.0(4)
C13 C8 C9 C10 -1.0(5)
N1 C8 C9 C10 180.0(3)
C8 C9 C10 C11 1.1(5)
C9 C10 C11 O1 -179.3(3)
C9 C10 C11 C12 -1.5(5)
O1 C11 C12 C13 179.8(3)
C10 C11 C12 C13 1.8(5)
C11 C12 C13 C8 -1.6(5)
C11 C12 C13 C14 179.0(3)
C9 C8 C13 C12 1.3(5)
N1 C8 C13 C12 -179.5(3)
C9 C8 C13 C14 -179.1(3)
N1 C8 C13 C14 0.1(3)
C12 C13 C14 C17 -3.1(6)
C8 C13 C14 C17 177.4(4)
C12 C13 C14 C15 179.4(3)
C8 C13 C14 C15 -0.1(3)
C17 C14 C15 O2 2.5(5)
C13 C14 C15 O2 -179.6(3)
C17 C14 C15 N1 -177.8(3)
C13 C14 C15 N1 0.1(4)
C13 C14 C17 O3 -178.2(3)
C15 C14 C17 O3 -1.0(5)
C13 C14 C17 C18 3.1(6)
C15 C14 C17 C18 -179.7(3)
O2 C15 N1 C8 179.7(3)
C14 C15 N1 C8 -0.1(4)
O2 C15 N1 C7 2.9(5)
C14 C15 N1 C7 -176.8(3)
C9 C8 N1 C15 179.1(3)
C13 C8 N1 C15 0.0(4)
C9 C8 N1 C7 -4.1(5)
C13 C8 N1 C7 176.8(3)
C6 C7 N1 C15 -110.1(4)
C6 C7 N1 C8 73.6(4)
C10 C11 O1 C16 -4.1(5)
C12 C11 O1 C16 177.9(3)
